data_9013784
loop_
_publ_author_name
'Cooper, M. A.'
'Hawthorne, F. C.'

_publ_section_title
;The crystal structure of burgessite, Co2(H2O)4[AsO3(OH)]2(H2O), and its
 relation to erythrite Locality: Keeley mine, South Lorrain Township,
 Timiskaming District, Ontario, Canada
;
_journal_name_full 'The Canadian Mineralogist'
_journal_page_first 165
_journal_page_last 172
_journal_paper_doi 10.3749/canmin.47.1.165
_journal_volume 47
_journal_year 2009
_chemical_compound_source 'Keeley mine, South Lorrain Township, Timiskaming District, Ontario, Canada'
_chemical_formula_sum 'As Co H7 O6.5'
_chemical_name_mineral Burgessite
_space_group_IT_number 14
_symmetry_space_group_name_Hall '-P 2yn'
_symmetry_space_group_name_H-M 'P 1 21/n 1'
_cell_angle_alpha 90
_cell_angle_beta 98.933
_cell_angle_gamma 90
_cell_formula_units_Z 4
_cell_length_a 4.7058
_cell_length_b 9.299
_cell_length_c 12.738
_cell_volume 550.644
_database_code_amcsd 0006277
_exptl_crystal_density_diffrn 2.954
_cod_original_formula_sum 'Co As O6.5 H7'
_cod_database_code 9013784

loop_
_space_group_symop_operation_xyz
x,y,z
1/2+x,1/2-y,1/2+z
1/2-x,1/2+y,1/2-z
-x,-y,-z

loop_
_atom_site_aniso_label
_atom_site_aniso_U_11
_atom_site_aniso_U_22
_atom_site_aniso_U_33
_atom_site_aniso_U_12
_atom_site_aniso_U_13
_atom_site_aniso_U_23
Co 0.01380 0.01950 0.01830 0.00040 0.00430 -0.00190
As 0.01240 0.01500 0.01780 0.00070 0.00430 0.00080
O1 0.01700 0.02500 0.01500 0.00500 0.00400 -0.00600
O2 0.01600 0.01000 0.01700 0.00700 0.00200 -0.00600
O3 0.01200 0.02700 0.01700 0.00700 0.00300 -0.00600
O-H4 0.04800 0.01500 0.03300 -0.00600 0.01100 -0.00500
O5 0.01700 0.02500 0.01600 0.00000 0.00700 -0.00400
O6 0.01800 0.02300 0.02700 -0.00600 0.00600 -0.00400

loop_
_atom_site_label
_atom_site_fract_x
_atom_site_fract_y
_atom_site_fract_z
_atom_site_occupancy
_atom_site_U_iso_or_equiv
_atom_site_type_symbol
_atom_site_attached_hydrogens
Co 0.44980 0.46010 0.37868 1.00000 0.01700 Co 0
As 0.48370 0.18791 0.03248 1.00000 0.01480 As 0
O1 0.14800 0.63290 0.35890 1.00000 0.01900 O 0
O2 0.28120 0.40830 0.51680 1.00000 0.01400 O 0
O3 0.75900 0.29680 0.41950 1.00000 0.01900 O 0
O-H4 0.60000 0.36150 0.06760 1.00000 0.03100 O 1
O5 0.62700 0.53110 0.24880 1.00000 0.01900 O 0
O6 0.17000 0.33170 0.27670 1.00000 0.02300 O 0
Wat7 0.44400 0.05200 0.42780 0.50000 0.03100 O 2
H1 0.64000 0.47000 0.18600 1.00000 0.03000 H 0
H2 0.81800 0.57300 0.27100 1.00000 0.03000 H 0
H3 0.04000 0.27000 0.31200 1.00000 0.03000 H 0
H4 0.26000 0.27200 0.22800 1.00000 0.03000 H 0

loop_
_cod_changelog_entry_id
_cod_changelog_entry_author
_cod_changelog_entry_date
_cod_changelog_entry_text
1
;cod-tools version 3.8.0
Id: cif_guess_AMCSD_atom_types 9581 2023-05-17 12:35:41Z saulius
;
2023-05-23T09:21:53+03:00
;Derived atom types and hydrogen counts
from atom names that follow the AMCSD naming convention
(Wat == water, O-H == hydroxyl).
;
2
;cod-tools version 3.10.1
Id: cif_fix_AMCSD_aniso_labels 10200 2024-08-01 14:09:44Z saulius
;
2024-08-02T12:21:51+03:00
;Changed the following '_atom_site_aniso_label' values:
'OH4' -> 'O-H4'
;

loop_
_cod_related_entry_id
_cod_related_entry_database
_cod_related_entry_code
1 AMCSD 0006277
